data_4319585
loop_
_publ_author_name
'Kengkaj Sukcharoenphon'
'Kenneth B. Capps'
'Khalil A. Abboud'
'Carl D. Hoff'

_publ_section_title
;
 Synthesis and Structure of W(\h2-mp)2(CO)3 (mp = Monoanion of
 2-Mercaptopyridine) and Its Reactions with 2,2'-Pyridine Disulfide and/or
 NO To Yield W(\h2-mp)4, W(\h2-mp)2(NO)2, and W(\h2-mp)3(NO)
;
_journal_name_full 'Inorganic Chemistry'
_journal_page_first 2402
_journal_page_last 2408
_journal_paper_doi 10.1021/ic000722r
_journal_volume 40
_journal_year 2001
_chemical_formula_sum 'C13 H8 N2 O3 S2 W'
_chemical_formula_weight 488.18
_chemical_name_systematic
;
  ?
;
_space_group_IT_number 14
_symmetry_cell_setting monoclinic
_symmetry_space_group_name_Hall '-P 2ybc'
_symmetry_space_group_name_H-M 'P 1 21/c 1'
_atom_sites_solution_hydrogens geom
_atom_sites_solution_primary direct
_atom_sites_solution_secondary difmap
_audit_creation_method SHELXL-97
_cell_angle_alpha 90.00
_cell_angle_beta 100.391(1)
_cell_angle_gamma 90.00
_cell_formula_units_Z 4
_cell_length_a 11.8939(7)
_cell_length_b 9.4778(5)
_cell_length_c 13.3415(8)
_cell_measurement_temperature 173(2)
_cell_volume 1479.30(15)
_computing_cell_refinement 'Bruker SMART'
_computing_data_collection 'Bruker SMART'
_computing_data_reduction 'Bruker SHELXTL'
_computing_molecular_graphics 'Bruker SHELXTL'
_computing_publication_material 'Bruker SHELXTL'
_computing_structure_refinement 'SHELXL-97 (Sheldrick, 1997)'
_computing_structure_solution 'SHELXS-97 (Sheldrick, 1990)'
_diffrn_ambient_temperature 173(2)
_diffrn_measured_fraction_theta_full 0.994
_diffrn_measured_fraction_theta_max 0.994
_diffrn_measurement_device_type 'CCD area detector'
_diffrn_measurement_method 'omega scans'
_diffrn_radiation_monochromator graphite
_diffrn_radiation_source 'normal-focus sealed tube'
_diffrn_radiation_type MoK\a
_diffrn_radiation_wavelength 0.71073
_diffrn_reflns_av_R_equivalents 0.0326
_diffrn_reflns_av_sigmaI/netI 0.0375
_diffrn_reflns_limit_h_max 15
_diffrn_reflns_limit_h_min -14
_diffrn_reflns_limit_k_max 9
_diffrn_reflns_limit_k_min -12
_diffrn_reflns_limit_l_max 16
_diffrn_reflns_limit_l_min -17
_diffrn_reflns_number 10727
_diffrn_reflns_theta_full 27.50
_diffrn_reflns_theta_max 27.50
_diffrn_reflns_theta_min 1.74
_exptl_absorpt_coefficient_mu 8.100
_exptl_absorpt_correction_T_max 0.4716
_exptl_absorpt_correction_T_min 0.2380
_exptl_absorpt_correction_type integration
_exptl_crystal_colour red
_exptl_crystal_density_diffrn 2.192
_exptl_crystal_density_method 'not measured'
_exptl_crystal_description Plates
_exptl_crystal_F_000 920
_exptl_crystal_size_max 0.19
_exptl_crystal_size_mid 0.11
_exptl_crystal_size_min 0.10
_refine_diff_density_max 1.802
_refine_diff_density_min -1.193
_refine_diff_density_rms 0.146
_refine_ls_extinction_coef 0.00065(13)
_refine_ls_extinction_expression Fc^*^=kFc[1+0.001xFc^2^\l^3^/sin(2\q)]^-1/4^
_refine_ls_extinction_method SHELXL
_refine_ls_goodness_of_fit_ref 1.025
_refine_ls_hydrogen_treatment mixed
_refine_ls_matrix_type full
_refine_ls_number_parameters 191
_refine_ls_number_reflns 3373
_refine_ls_number_restraints 0
_refine_ls_restrained_S_all 1.025
_refine_ls_R_factor_all 0.0323
_refine_ls_R_factor_gt 0.0241
_refine_ls_shift/su_max 0.002
_refine_ls_shift/su_mean 0.000
_refine_ls_structure_factor_coef Fsqd
_refine_ls_weighting_details 'calc w=1/[\s^2^(Fo^2^)+(0.0283P)^2^+0.0000P] where P=(Fo^2^+2Fc^2^)/3'
_refine_ls_weighting_scheme calc
_refine_ls_wR_factor_gt 0.0555
_refine_ls_wR_factor_ref 0.0574
_reflns_number_gt 2837
_reflns_number_total 3373
_reflns_threshold_expression >2sigma(I)
_cod_data_source_file ic000722r_1.cif
_cod_data_source_block hof7
_cod_depositor_comments
;
The following automatic conversions were performed:

'_symmetry_cell_setting' value 'Monoclinic' changed to 'monoclinic'
according to the built-in table from CIF Core dictionary named
'cif_core.dic' version 2.4.1 from 2010-06-29.

Automatic conversion script
Id: cif_fix_values 1646 2011-03-28 12:23:43Z adriana 
;
_cod_original_cell_volume 1479.3(2)
_cod_database_code 4319585

loop_
_symmetry_equiv_pos_as_xyz
'x, y, z'
'-x, y+1/2, -z+1/2'
'-x, -y, -z'
'x, -y-1/2, z-1/2'

loop_
_atom_site_label
_atom_site_type_symbol
_atom_site_fract_x
_atom_site_fract_y
_atom_site_fract_z
_atom_site_U_iso_or_equiv
_atom_site_adp_type
_atom_site_occupancy
_atom_site_symmetry_multiplicity
_atom_site_calc_flag
_atom_site_refinement_flags
_atom_site_disorder_assembly
_atom_site_disorder_group
W W 0.217181(13) 0.382707(15) 0.696329(11) 0.01940(7) Uani 1 1 d . . .
S1 S 0.06019(9) 0.21936(11) 0.61736(8) 0.0245(2) Uani 1 1 d . . .
N1 N 0.2744(3) 0.1821(4) 0.6394(3) 0.0234(8) Uani 1 1 d . . .
C1 C 0.1759(4) 0.1159(4) 0.6004(3) 0.0232(9) Uani 1 1 d . . .
C2 C 0.1764(4) -0.0180(5) 0.5565(3) 0.0323(10) Uani 1 1 d . . .
H2A H 0.1071 -0.0648 0.5290 0.039 Uiso 1 1 calc R . .
C3 C 0.2801(5) -0.0793(5) 0.5546(4) 0.0405(13) Uani 1 1 d . . .
H3A H 0.2828 -0.1705 0.5256 0.049 Uiso 1 1 calc R . .
C4 C 0.3815(5) -0.0109(5) 0.5944(4) 0.0396(12) Uani 1 1 d . . .
H4A H 0.4532 -0.0539 0.5925 0.048 Uiso 1 1 calc R . .
C5 C 0.3757(4) 0.1209(5) 0.6368(3) 0.0307(10) Uani 1 1 d . . .
H5A H 0.4442 0.1691 0.6645 0.037 Uiso 1 1 calc R . .
S1' S 0.39774(10) 0.50609(12) 0.66794(8) 0.0295(2) Uani 1 1 d . . .
N1' N 0.2169(3) 0.4512(4) 0.5363(3) 0.0223(7) Uani 1 1 d . . .
C1' C 0.3212(4) 0.5111(4) 0.5435(3) 0.0235(9) Uani 1 1 d . . .
C2' C 0.3574(4) 0.5667(5) 0.4581(3) 0.0288(10) Uani 1 1 d . . .
H2'A H 0.4311 0.6080 0.4636 0.035 Uiso 1 1 calc R . .
C3' C 0.2843(4) 0.5608(5) 0.3655(4) 0.0347(11) Uani 1 1 d . . .
H3'A H 0.3075 0.5974 0.3062 0.042 Uiso 1 1 calc R . .
C4' C 0.1766(4) 0.5010(5) 0.3591(3) 0.0346(11) Uani 1 1 d . . .
H4'A H 0.1249 0.4979 0.2959 0.042 Uiso 1 1 calc R . .
C5' C 0.1460(4) 0.4462(5) 0.4460(3) 0.0279(10) Uani 1 1 d . . .
H5'A H 0.0729 0.4038 0.4419 0.034 Uiso 1 1 calc R . .
C6 C 0.1120(4) 0.3737(4) 0.7964(3) 0.0246(9) Uani 1 1 d . . .
O6 O 0.0522(3) 0.3711(3) 0.8548(2) 0.0336(7) Uani 1 1 d . . .
C7 C 0.1759(4) 0.5848(5) 0.7171(3) 0.0280(10) Uani 1 1 d . . .
O7 O 0.1539(3) 0.7004(4) 0.7260(3) 0.0445(9) Uani 1 1 d . . .
C8 C 0.3124(4) 0.3239(5) 0.8284(3) 0.0257(9) Uani 1 1 d . . .
O8 O 0.3681(3) 0.2849(3) 0.9012(2) 0.0343(8) Uani 1 1 d . . .

loop_
_atom_site_aniso_label
_atom_site_aniso_U_11
_atom_site_aniso_U_22
_atom_site_aniso_U_33
_atom_site_aniso_U_23
_atom_site_aniso_U_13
_atom_site_aniso_U_12
W 0.02373(10) 0.01810(10) 0.01608(9) -0.00233(6) 0.00282(6) -0.00110(7)
S1 0.0249(5) 0.0233(5) 0.0249(5) -0.0061(4) 0.0031(4) -0.0016(4)
N1 0.030(2) 0.0195(18) 0.0199(17) 0.0004(13) 0.0017(15) 0.0025(14)
C1 0.034(2) 0.020(2) 0.0163(18) 0.0012(15) 0.0053(17) -0.0002(17)
C2 0.047(3) 0.022(2) 0.028(2) -0.0026(17) 0.007(2) 0.000(2)
C3 0.066(4) 0.022(2) 0.035(3) -0.0029(19) 0.012(3) 0.010(2)
C4 0.050(3) 0.034(3) 0.037(3) 0.005(2) 0.013(2) 0.023(2)
C5 0.029(2) 0.037(3) 0.025(2) 0.0052(18) 0.0050(18) 0.012(2)
S1' 0.0289(6) 0.0355(6) 0.0235(5) 0.0013(4) 0.0031(4) -0.0086(5)
N1' 0.0285(19) 0.0199(18) 0.0187(17) 0.0023(13) 0.0047(14) 0.0013(14)
C1' 0.030(2) 0.019(2) 0.023(2) -0.0008(16) 0.0082(17) 0.0023(17)
C2' 0.034(3) 0.025(2) 0.030(2) 0.0031(18) 0.013(2) 0.0067(19)
C3' 0.048(3) 0.035(3) 0.026(2) 0.0091(19) 0.018(2) 0.016(2)
C4' 0.048(3) 0.037(3) 0.017(2) 0.0014(18) 0.002(2) 0.015(2)
C5' 0.031(2) 0.027(2) 0.024(2) -0.0045(17) 0.0008(18) 0.0048(19)
C6 0.028(2) 0.019(2) 0.024(2) -0.0042(16) -0.0017(18) -0.0018(17)
O6 0.0392(19) 0.0381(19) 0.0269(16) -0.0028(13) 0.0149(14) -0.0010(15)
C7 0.030(2) 0.031(3) 0.024(2) -0.0015(17) 0.0077(18) -0.0030(19)
O7 0.054(2) 0.0216(18) 0.059(2) -0.0088(15) 0.0131(19) 0.0032(16)
C8 0.026(2) 0.026(2) 0.025(2) -0.0032(17) 0.0056(18) -0.0060(18)
O8 0.0375(19) 0.0365(18) 0.0248(16) 0.0031(13) -0.0050(14) -0.0063(15)

loop_
_atom_type_symbol
_atom_type_description
_atom_type_scat_dispersion_real
_atom_type_scat_dispersion_imag
_atom_type_scat_source
C C 0.0033 0.0016 'International Tables Vol C Tables 4.2.6.8 and 6.1.1.4'
H H 0.0000 0.0000 'International Tables Vol C Tables 4.2.6.8 and 6.1.1.4'
N N 0.0061 0.0033 'International Tables Vol C Tables 4.2.6.8 and 6.1.1.4'
O O 0.0106 0.0060 'International Tables Vol C Tables 4.2.6.8 and 6.1.1.4'
S S 0.1246 0.1234 'International Tables Vol C Tables 4.2.6.8 and 6.1.1.4'
W W -0.8490 6.8722 'International Tables Vol C Tables 4.2.6.8 and 6.1.1.4'

loop_
_geom_angle_atom_site_label_1
_geom_angle_atom_site_label_2
_geom_angle_atom_site_label_3
_geom_angle
_geom_angle_site_symmetry_1
_geom_angle_site_symmetry_3
_geom_angle_publ_flag
C6 W C8 73.78(17) . . ?
C6 W C7 75.48(17) . . ?
C8 W C7 104.98(18) . . ?
C6 W N1 117.77(15) . . ?
C8 W N1 84.38(15) . . ?
C7 W N1 165.92(16) . . ?
C6 W N1' 139.67(15) . . ?
C8 W N1' 146.02(15) . . ?
C7 W N1' 84.05(16) . . ?
N1 W N1' 82.42(12) . . ?
C6 W S1 75.21(11) . . ?
C8 W S1 117.39(12) . . ?
C7 W S1 117.69(13) . . ?
N1 W S1 64.83(9) . . ?
N1' W S1 84.57(9) . . ?
C6 W S1' 140.61(12) . . ?
C8 W S1' 84.23(12) . . ?
C7 W S1' 79.37(14) . . ?
N1 W S1' 91.36(10) . . ?
N1' W S1' 64.99(9) . . ?
S1 W S1' 144.06(4) . . ?
C1 S1 W 81.72(14) . . ?
C5 N1 C1 120.7(4) . . ?
C5 N1 W 135.8(3) . . ?
C1 N1 W 103.5(3) . . ?
N1 C1 C2 121.0(4) . . ?
N1 C1 S1 109.9(3) . . ?
C2 C1 S1 129.1(4) . . ?
C3 C2 C1 117.7(5) . . ?
C2 C3 C4 121.2(4) . . ?
C5 C4 C3 118.4(5) . . ?
N1 C5 C4 120.9(5) . . ?
C1' S1' W 81.02(15) . . ?
C5' N1' C1' 119.9(4) . . ?
C5' N1' W 137.8(3) . . ?
C1' N1' W 102.3(3) . . ?
N1' C1' C2' 121.1(4) . . ?
N1' C1' S1' 111.7(3) . . ?
C2' C1' S1' 127.1(4) . . ?
C3' C2' C1' 118.7(5) . . ?
C2' C3' C4' 119.8(4) . . ?
C5' C4' C3' 118.9(4) . . ?
N1' C5' C4' 121.6(4) . . ?
O6 C6 W 178.6(4) . . ?
O7 C7 W 177.7(4) . . ?
O8 C8 W 176.7(4) . . ?

loop_
_geom_bond_atom_site_label_1
_geom_bond_atom_site_label_2
_geom_bond_distance
_geom_bond_site_symmetry_2
_geom_bond_publ_flag
W C6 1.989(5) . ?
W C8 1.994(4) . ?
W C7 2.009(5) . ?
W N1 2.201(3) . ?
W N1' 2.231(3) . ?
W S1 2.5067(10) . ?
W S1' 2.5330(11) . ?
S1 C1 1.737(4) . ?
N1 C5 1.343(5) . ?
N1 C1 1.348(5) . ?
C1 C2 1.397(6) . ?
C2 C3 1.368(7) . ?
C3 C4 1.387(7) . ?
C4 C5 1.378(7) . ?
S1' C1' 1.745(4) . ?
N1' C5' 1.341(5) . ?
N1' C1' 1.351(5) . ?
C1' C2' 1.392(6) . ?
C2' C3' 1.377(6) . ?
C3' C4' 1.389(7) . ?
C4' C5' 1.378(6) . ?
C6 O6 1.147(5) . ?
C7 O7 1.137(5) . ?
C8 O8 1.135(5) . ?

loop_
_geom_torsion_atom_site_label_1
_geom_torsion_atom_site_label_2
_geom_torsion_atom_site_label_3
_geom_torsion_atom_site_label_4
_geom_torsion
_geom_torsion_site_symmetry_1
_geom_torsion_site_symmetry_2
_geom_torsion_site_symmetry_3
_geom_torsion_site_symmetry_4
_geom_torsion_publ_flag
C6 W S1 C1 -131.60(19) . . . . ?
C8 W S1 C1 -69.1(2) . . . . ?
C7 W S1 C1 164.0(2) . . . . ?
N1 W S1 C1 -0.55(17) . . . . ?
N1' W S1 C1 83.61(16) . . . . ?
S1' W S1 C1 52.32(16) . . . . ?
C6 W N1 C5 -123.5(4) . . . . ?
C8 W N1 C5 -55.1(4) . . . . ?
C7 W N1 C5 77.3(8) . . . . ?
N1' W N1 C5 93.5(4) . . . . ?
S1 W N1 C5 -179.0(4) . . . . ?
S1' W N1 C5 28.9(4) . . . . ?
C6 W N1 C1 56.2(3) . . . . ?
C8 W N1 C1 124.6(3) . . . . ?
C7 W N1 C1 -103.0(7) . . . . ?
N1' W N1 C1 -86.8(3) . . . . ?
S1 W N1 C1 0.7(2) . . . . ?
S1' W N1 C1 -151.4(2) . . . . ?
C5 N1 C1 C2 0.1(6) . . . . ?
W N1 C1 C2 -179.6(3) . . . . ?
C5 N1 C1 S1 178.7(3) . . . . ?
W N1 C1 S1 -1.0(3) . . . . ?
W S1 C1 N1 0.9(3) . . . . ?
W S1 C1 C2 179.4(4) . . . . ?
N1 C1 C2 C3 0.1(6) . . . . ?
S1 C1 C2 C3 -178.3(4) . . . . ?
C1 C2 C3 C4 -0.3(7) . . . . ?
C2 C3 C4 C5 0.4(7) . . . . ?
C1 N1 C5 C4 -0.1(6) . . . . ?
W N1 C5 C4 179.6(3) . . . . ?
C3 C4 C5 N1 -0.2(7) . . . . ?
C6 W S1' C1' -139.6(2) . . . . ?
C8 W S1' C1' 164.85(19) . . . . ?
C7 W S1' C1' -88.70(19) . . . . ?
N1 W S1' C1' 80.63(16) . . . . ?
N1' W S1' C1' -0.35(17) . . . . ?
S1 W S1' C1' 34.43(16) . . . . ?
C6 W N1' C5' -39.9(5) . . . . ?
C8 W N1' C5' 152.9(4) . . . . ?
C7 W N1' C5' -99.0(4) . . . . ?
N1 W N1' C5' 84.9(4) . . . . ?
S1 W N1' C5' 19.6(4) . . . . ?
S1' W N1' C5' 179.9(5) . . . . ?
C6 W N1' C1' 140.7(3) . . . . ?
C8 W N1' C1' -26.6(4) . . . . ?
C7 W N1' C1' 81.5(3) . . . . ?
N1 W N1' C1' -94.6(3) . . . . ?
S1 W N1' C1' -159.9(2) . . . . ?
S1' W N1' C1' 0.5(2) . . . . ?
C5' N1' C1' C2' -0.8(6) . . . . ?
W N1' C1' C2' 178.8(3) . . . . ?
C5' N1' C1' S1' 179.8(3) . . . . ?
W N1' C1' S1' -0.6(3) . . . . ?
W S1' C1' N1' 0.6(3) . . . . ?
W S1' C1' C2' -178.9(4) . . . . ?
N1' C1' C2' C3' 0.5(6) . . . . ?
S1' C1' C2' C3' 179.9(3) . . . . ?
C1' C2' C3' C4' 0.5(7) . . . . ?
C2' C3' C4' C5' -1.2(7) . . . . ?
C1' N1' C5' C4' 0.0(6) . . . . ?
W N1' C5' C4' -179.4(3) . . . . ?
C3' C4' C5' N1' 1.0(7) . . . . ?
C8 W C6 O6 78(16) . . . . ?
C7 W C6 O6 -33(16) . . . . ?
N1 W C6 O6 152(16) . . . . ?
N1' W C6 O6 -95(16) . . . . ?
S1 W C6 O6 -157(16) . . . . ?
S1' W C6 O6 19(16) . . . . ?
C6 W C7 O7 -165(11) . . . . ?
C8 W C7 O7 126(11) . . . . ?
N1 W C7 O7 -4(11) . . . . ?
N1' W C7 O7 -20(11) . . . . ?
S1 W C7 O7 -101(11) . . . . ?
S1' W C7 O7 45(11) . . . . ?
C6 W C8 O8 125(7) . . . . ?
C7 W C8 O8 -166(7) . . . . ?
N1 W C8 O8 4(7) . . . . ?
N1' W C8 O8 -64(7) . . . . ?
S1 W C8 O8 61(7) . . . . ?
S1' W C8 O8 -88(7) . . . . ?
